data_4069779
loop_
_publ_author_name
'Axenov, Kirill V.'
'Kehr, Gerald'
'Fr\"ohlich, Roland'
'Erker, Gerhard'

_publ_section_title
;
 Functional Group Chemistry at the Group 4 Bent Metallocene Frameworks:
 Formation and &#x201C;Metal-Free&#x201D; Catalytic Hydrogenation of
 Bis(imino-Cp)zirconium Complexes
;
_journal_issue 17
_journal_name_full Organometallics
_journal_page_first 5148
_journal_paper_doi 10.1021/om9004093
_journal_volume 28
_journal_year 2009
_chemical_formula_sum 'C21 H31 N Si'
_chemical_formula_weight 325.56
_chemical_name_systematic
; 
 ? 
;
_space_group_IT_number 2
_symmetry_cell_setting triclinic
_symmetry_space_group_name_Hall '-P 1'
_symmetry_space_group_name_H-M 'P -1'
_atom_sites_solution_hydrogens geom
_atom_sites_solution_primary direct
_atom_sites_solution_secondary difmap
_audit_creation_method SHELXL-97
_cell_angle_alpha 82.22(1)
_cell_angle_beta 88.91(1)
_cell_angle_gamma 66.88(1)
_cell_formula_units_Z 2
_cell_length_a 8.657(1)
_cell_length_b 8.942(1)
_cell_length_c 14.169(1)
_cell_measurement_reflns_used 3050
_cell_measurement_temperature 223(2)
_cell_measurement_theta_max 68.25
_cell_measurement_theta_min 0.88
_cell_volume 998.76(19)
_computing_cell_refinement 'Collect (Nonius B.V., 1998)'
_computing_data_collection 'Collect (Nonius B.V., 1998)'
_computing_data_reduction 'Denzo-SMN (Otwinowski & Minor, 1997)'
_computing_molecular_graphics 'XP (BrukerAXS, 2000)'
_computing_publication_material 'SHELXL-97 (Sheldrick, 1997)'
_computing_structure_refinement 'SHELXL-97 (Sheldrick, 1997)'
_computing_structure_solution 'SHELXS-97 (Sheldrick, 1990)'
_diffrn_ambient_temperature 223(2)
_diffrn_measured_fraction_theta_full 0.949
_diffrn_measured_fraction_theta_max 0.949
_diffrn_measurement_device_type 'Nonius KappaCCD APEXII'
_diffrn_measurement_method '\w and \f scans'
_diffrn_radiation_monochromator graphite
_diffrn_radiation_source 'fine-focus sealed tube'
_diffrn_radiation_type CuK\a
_diffrn_radiation_wavelength 1.54178
_diffrn_reflns_av_R_equivalents 0.039
_diffrn_reflns_av_sigmaI/netI 0.0244
_diffrn_reflns_limit_h_max 10
_diffrn_reflns_limit_h_min -7
_diffrn_reflns_limit_k_max 10
_diffrn_reflns_limit_k_min -9
_diffrn_reflns_limit_l_max 16
_diffrn_reflns_limit_l_min -16
_diffrn_reflns_number 11543
_diffrn_reflns_theta_full 69.16
_diffrn_reflns_theta_max 69.16
_diffrn_reflns_theta_min 5.89
_exptl_absorpt_coefficient_mu 1.011
_exptl_absorpt_correction_T_max 0.9512
_exptl_absorpt_correction_T_min 0.6317
_exptl_absorpt_correction_type empirical
_exptl_absorpt_process_details 'Denzo (Otwinowski, Borek, Majewski & Minor, 2003)'
_exptl_crystal_colour yellow-red
_exptl_crystal_density_diffrn 1.083
_exptl_crystal_density_method 'not measured'
_exptl_crystal_description plate
_exptl_crystal_F_000 356
_exptl_crystal_size_max 0.50
_exptl_crystal_size_mid 0.45
_exptl_crystal_size_min 0.05
_refine_diff_density_max 0.247
_refine_diff_density_min -0.288
_refine_diff_density_rms 0.045
_refine_ls_extinction_method none
_refine_ls_goodness_of_fit_ref 1.059
_refine_ls_hydrogen_treatment riding
_refine_ls_matrix_type full
_refine_ls_number_parameters 215
_refine_ls_number_reflns 3544
_refine_ls_number_restraints 0
_refine_ls_restrained_S_all 1.059
_refine_ls_R_factor_all 0.0512
_refine_ls_R_factor_gt 0.0492
_refine_ls_shift/su_max 0.000
_refine_ls_shift/su_mean 0.000
_refine_ls_structure_factor_coef Fsqd
_refine_ls_weighting_details 'calc w=1/[\s^2^(Fo^2^)+(0.0829P)^2^+0.2574P] where P=(Fo^2^+2Fc^2^)/3'
_refine_ls_weighting_scheme calc
_refine_ls_wR_factor_gt 0.1349
_refine_ls_wR_factor_ref 0.1370
_reflns_number_gt 3331
_reflns_number_total 3544
_reflns_threshold_expression >2sigma(I)
_cod_data_source_file om9004093_si_002.cif
_cod_data_source_block erk3828
_cod_original_cell_volume 998.8(2)
_cod_original_sg_symbol_H-M P-1
_cod_database_code 4069779

loop_
_symmetry_equiv_pos_as_xyz
'x, y, z'
'-x, -y, -z'

loop_
_atom_site_label
_atom_site_type_symbol
_atom_site_fract_x
_atom_site_fract_y
_atom_site_fract_z
_atom_site_U_iso_or_equiv
_atom_site_adp_type
_atom_site_occupancy
_atom_site_symmetry_multiplicity
_atom_site_calc_flag
_atom_site_refinement_flags
C1 C 0.10440(19) 0.6803(2) 0.34964(12) 0.0405(4) Uani 1 1 d .
C2 C 0.1236(2) 0.8331(2) 0.31992(15) 0.0527(4) Uani 1 1 d .
H2 H 0.1998 0.8495 0.2757 0.063 Uiso 1 1 calc R
C3 C 0.0130(3) 0.9469(2) 0.36684(17) 0.0645(5) Uani 1 1 d .
H3 H -0.0006 1.0573 0.3613 0.077 Uiso 1 1 calc R
C4 C -0.0811(2) 0.8747(3) 0.42671(16) 0.0621(5) Uani 1 1 d .
H4 H -0.1667 0.9298 0.4666 0.074 Uiso 1 1 calc R
C5 C -0.0277(2) 0.7168(2) 0.41670(13) 0.0490(4) Uani 1 1 d .
H5 H -0.0693 0.6416 0.4482 0.059 Uiso 1 1 calc R
C6 C 0.18392(18) 0.52740(18) 0.32748(10) 0.0355(3) Uani 1 1 d .
H6 H 0.1458 0.4499 0.3595 0.043 Uiso 1 1 calc R
N1 N 0.30867(15) 0.46591(15) 0.26739(9) 0.0345(3) Uani 1 1 d .
C7 C 0.37018(18) 0.57719(17) 0.21222(10) 0.0347(3) Uani 1 1 d .
C8 C 0.50674(19) 0.60108(19) 0.24788(12) 0.0402(4) Uani 1 1 d .
C9 C 0.5584(2) 0.7138(2) 0.19519(13) 0.0485(4) Uani 1 1 d .
H9 H 0.6507 0.7311 0.2177 0.058 Uiso 1 1 calc R
C10 C 0.4778(2) 0.8007(2) 0.11095(13) 0.0516(4) Uani 1 1 d .
H10 H 0.5140 0.8778 0.0765 0.062 Uiso 1 1 calc R
C11 C 0.3440(2) 0.7754(2) 0.07671(12) 0.0484(4) Uani 1 1 d .
H11 H 0.2893 0.8358 0.0188 0.058 Uiso 1 1 calc R
C12 C 0.28847(19) 0.66286(19) 0.12579(11) 0.0406(4) Uani 1 1 d .
C13 C 0.5949(2) 0.5131(2) 0.34224(13) 0.0502(4) Uani 1 1 d .
H13 H 0.5476 0.4317 0.3670 0.060 Uiso 1 1 calc R
C14 C 0.7821(3) 0.4217(3) 0.33119(19) 0.0741(7) Uani 1 1 d .
H14A H 0.7999 0.3480 0.2840 0.111 Uiso 1 1 calc R
H14B H 0.8338 0.3589 0.3918 0.111 Uiso 1 1 calc R
H14C H 0.8323 0.4999 0.3106 0.111 Uiso 1 1 calc R
C15 C 0.5666(3) 0.6304(3) 0.41450(14) 0.0596(5) Uani 1 1 d .
H15A H 0.6136 0.7105 0.3921 0.089 Uiso 1 1 calc R
H15B H 0.6211 0.5695 0.4750 0.089 Uiso 1 1 calc R
H15C H 0.4470 0.6865 0.4227 0.089 Uiso 1 1 calc R
C16 C 0.1416(2) 0.6374(2) 0.08431(13) 0.0505(4) Uani 1 1 d .
H16 H 0.1263 0.5465 0.1261 0.061 Uiso 1 1 calc R
C17 C 0.1777(3) 0.5875(4) -0.01381(17) 0.0811(7) Uani 1 1 d .
H17A H 0.0864 0.5628 -0.0364 0.122 Uiso 1 1 calc R
H17B H 0.2818 0.4909 -0.0111 0.122 Uiso 1 1 calc R
H17C H 0.1881 0.6766 -0.0571 0.122 Uiso 1 1 calc R
C18 C -0.0195(3) 0.7880(3) 0.0828(2) 0.0809(7) Uani 1 1 d .
H18A H -0.0110 0.8772 0.0388 0.121 Uiso 1 1 calc R
H18B H -0.0384 0.8196 0.1462 0.121 Uiso 1 1 calc R
H18C H -0.1126 0.7639 0.0625 0.121 Uiso 1 1 calc R
Si1 Si 0.38346(5) 0.25439(5) 0.25757(3) 0.03973(18) Uani 1 1 d .
C19 C 0.4369(4) 0.1383(3) 0.37810(16) 0.0781(7) Uani 1 1 d .
H19A H 0.5210 0.1643 0.4084 0.117 Uiso 1 1 calc R
H19B H 0.4811 0.0216 0.3740 0.117 Uiso 1 1 calc R
H19C H 0.3369 0.1676 0.4155 0.117 Uiso 1 1 calc R
C20 C 0.2177(3) 0.2109(3) 0.2011(2) 0.0770(7) Uani 1 1 d .
H20A H 0.1125 0.2609 0.2322 0.116 Uiso 1 1 calc R
H20B H 0.2494 0.0931 0.2074 0.116 Uiso 1 1 calc R
H20C H 0.2040 0.2560 0.1341 0.116 Uiso 1 1 calc R
C21 C 0.5679(3) 0.2048(3) 0.18433(18) 0.0687(6) Uani 1 1 d .
H21A H 0.5376 0.2727 0.1227 0.103 Uiso 1 1 calc R
H21B H 0.6094 0.0899 0.1757 0.103 Uiso 1 1 calc R
H21C H 0.6549 0.2253 0.2157 0.103 Uiso 1 1 calc R

loop_
_atom_site_aniso_label
_atom_site_aniso_U_11
_atom_site_aniso_U_22
_atom_site_aniso_U_33
_atom_site_aniso_U_23
_atom_site_aniso_U_13
_atom_site_aniso_U_12
C1 0.0354(7) 0.0386(8) 0.0456(8) -0.0053(6) 0.0018(6) -0.0127(6)
C2 0.0534(10) 0.0346(9) 0.0672(11) -0.0084(8) 0.0122(8) -0.0143(7)
C3 0.0660(12) 0.0364(9) 0.0830(14) -0.0149(9) 0.0106(10) -0.0098(9)
C4 0.0482(10) 0.0557(11) 0.0698(12) -0.0184(9) 0.0118(9) -0.0045(8)
C5 0.0391(8) 0.0517(10) 0.0519(10) -0.0085(8) 0.0053(7) -0.0130(7)
C6 0.0346(7) 0.0351(7) 0.0380(7) -0.0017(6) 0.0005(6) -0.0161(6)
N1 0.0355(6) 0.0307(6) 0.0383(6) -0.0032(5) 0.0039(5) -0.0147(5)
C7 0.0350(7) 0.0287(7) 0.0406(8) -0.0043(6) 0.0060(6) -0.0132(6)
C8 0.0394(8) 0.0357(8) 0.0481(9) -0.0085(6) 0.0044(6) -0.0167(6)
C9 0.0469(9) 0.0462(9) 0.0614(11) -0.0109(8) 0.0087(8) -0.0274(8)
C10 0.0623(11) 0.0444(9) 0.0562(10) -0.0035(8) 0.0152(8) -0.0313(8)
C11 0.0572(10) 0.0420(9) 0.0447(9) 0.0019(7) 0.0053(7) -0.0207(8)
C12 0.0405(8) 0.0367(8) 0.0434(8) -0.0027(6) 0.0035(6) -0.0149(6)
C13 0.0525(10) 0.0451(9) 0.0577(10) -0.0017(8) -0.0114(8) -0.0253(8)
C14 0.0586(12) 0.0591(13) 0.0935(16) -0.0219(12) -0.0238(11) -0.0064(10)
C15 0.0608(11) 0.0692(13) 0.0528(10) -0.0104(9) -0.0031(8) -0.0289(10)
C16 0.0487(9) 0.0531(10) 0.0493(9) 0.0084(8) -0.0079(7) -0.0242(8)
C17 0.0771(15) 0.119(2) 0.0649(13) -0.0227(14) -0.0042(11) -0.0538(15)
C18 0.0471(11) 0.0777(16) 0.1040(19) 0.0056(14) -0.0126(11) -0.0150(11)
Si1 0.0435(3) 0.0304(3) 0.0455(3) -0.00507(18) 0.00636(18) -0.01503(19)
C19 0.1132(19) 0.0386(10) 0.0599(12) 0.0055(9) 0.0072(12) -0.0102(11)
C20 0.0693(13) 0.0483(11) 0.121(2) -0.0205(12) -0.0107(13) -0.0277(10)
C21 0.0725(13) 0.0527(11) 0.0883(15) -0.0293(11) 0.0362(11) -0.0279(10)

loop_
_atom_type_symbol
_atom_type_description
_atom_type_scat_dispersion_real
_atom_type_scat_dispersion_imag
_atom_type_scat_source
C C 0.0181 0.0091 'International Tables Vol C Tables 4.2.6.8 and 6.1.1.4'
H H 0.0000 0.0000 'International Tables Vol C Tables 4.2.6.8 and 6.1.1.4'
N N 0.0311 0.0180 'International Tables Vol C Tables 4.2.6.8 and 6.1.1.4'
Si Si 0.2541 0.3302 'International Tables Vol C Tables 4.2.6.8 and 6.1.1.4'

loop_
_geom_angle_atom_site_label_1
_geom_angle_atom_site_label_2
_geom_angle_atom_site_label_3
_geom_angle
C6 C1 C5 121.11(15)
C6 C1 C2 133.04(15)
C5 C1 C2 105.85(15)
C3 C2 C1 107.41(17)
C3 C2 H2 126.3
C1 C2 H2 126.3
C2 C3 C4 109.52(18)
C2 C3 H3 125.2
C4 C3 H3 125.2
C5 C4 C3 108.71(17)
C5 C4 H4 125.6
C3 C4 H4 125.6
C4 C5 C1 108.51(17)
C4 C5 H5 125.7
C1 C5 H5 125.7
C1 C6 N1 131.28(14)
C1 C6 H6 114.4
N1 C6 H6 114.4
C6 N1 C7 118.24(12)
C6 N1 Si1 118.33(10)
C7 N1 Si1 123.40(10)
C12 C7 C8 121.38(14)
C12 C7 N1 119.20(13)
C8 C7 N1 119.39(13)
C9 C8 C7 118.05(15)
C9 C8 C13 119.41(15)
C7 C8 C13 122.51(14)
C10 C9 C8 121.23(16)
C10 C9 H9 119.4
C8 C9 H9 119.4
C9 C10 C11 120.00(16)
C9 C10 H10 120.0
C11 C10 H10 120.0
C10 C11 C12 121.20(16)
C10 C11 H11 119.4
C12 C11 H11 119.4
C11 C12 C7 118.13(15)
C11 C12 C16 119.26(15)
C7 C12 C16 122.62(14)
C8 C13 C15 111.54(15)
C8 C13 C14 111.33(17)
C15 C13 C14 109.63(16)
C8 C13 H13 108.1
C15 C13 H13 108.1
C14 C13 H13 108.1
C13 C14 H14A 109.5
C13 C14 H14B 109.5
H14A C14 H14B 109.5
C13 C14 H14C 109.5
H14A C14 H14C 109.5
H14B C14 H14C 109.5
C13 C15 H15A 109.5
C13 C15 H15B 109.5
H15A C15 H15B 109.5
C13 C15 H15C 109.5
H15A C15 H15C 109.5
H15B C15 H15C 109.5
C17 C16 C18 111.0(2)
C17 C16 C12 111.12(15)
C18 C16 C12 111.54(17)
C17 C16 H16 107.7
C18 C16 H16 107.7
C12 C16 H16 107.7
C16 C17 H17A 109.5
C16 C17 H17B 109.5
H17A C17 H17B 109.5
C16 C17 H17C 109.5
H17A C17 H17C 109.5
H17B C17 H17C 109.5
C16 C18 H18A 109.5
C16 C18 H18B 109.5
H18A C18 H18B 109.5
C16 C18 H18C 109.5
H18A C18 H18C 109.5
H18B C18 H18C 109.5
N1 Si1 C21 107.61(8)
N1 Si1 C19 108.31(9)
C21 Si1 C19 111.28(13)
N1 Si1 C20 109.50(8)
C21 Si1 C20 110.41(12)
C19 Si1 C20 109.67(13)
Si1 C19 H19A 109.5
Si1 C19 H19B 109.5
H19A C19 H19B 109.5
Si1 C19 H19C 109.5
H19A C19 H19C 109.5
H19B C19 H19C 109.5
Si1 C20 H20A 109.5
Si1 C20 H20B 109.5
H20A C20 H20B 109.5
Si1 C20 H20C 109.5
H20A C20 H20C 109.5
H20B C20 H20C 109.5
Si1 C21 H21A 109.5
Si1 C21 H21B 109.5
H21A C21 H21B 109.5
Si1 C21 H21C 109.5
H21A C21 H21C 109.5
H21B C21 H21C 109.5

loop_
_geom_bond_atom_site_label_1
_geom_bond_atom_site_label_2
_geom_bond_distance
C1 C6 1.346(2)
C1 C5 1.437(2)
C1 C2 1.446(2)
C2 C3 1.337(3)
C2 H2 0.9400
C3 C4 1.428(3)
C3 H3 0.9400
C4 C5 1.330(3)
C4 H4 0.9400
C5 H5 0.9400
C6 N1 1.3487(19)
C6 H6 0.9400
N1 C7 1.4403(18)
N1 Si1 1.7669(13)
C7 C12 1.393(2)
C7 C8 1.396(2)
C8 C9 1.383(2)
C8 C13 1.507(2)
C9 C10 1.368(3)
C9 H9 0.9400
C10 C11 1.373(3)
C10 H10 0.9400
C11 C12 1.381(2)
C11 H11 0.9400
C12 C16 1.518(2)
C13 C15 1.512(3)
C13 C14 1.518(3)
C13 H13 0.9900
C14 H14A 0.9700
C14 H14B 0.9700
C14 H14C 0.9700
C15 H15A 0.9700
C15 H15B 0.9700
C15 H15C 0.9700
C16 C17 1.507(3)
C16 C18 1.509(3)
C16 H16 0.9900
C17 H17A 0.9700
C17 H17B 0.9700
C17 H17C 0.9700
C18 H18A 0.9700
C18 H18B 0.9700
C18 H18C 0.9700
Si1 C21 1.825(2)
Si1 C19 1.839(2)
Si1 C20 1.849(2)
C19 H19A 0.9700
C19 H19B 0.9700
C19 H19C 0.9700
C20 H20A 0.9700
C20 H20B 0.9700
C20 H20C 0.9700
C21 H21A 0.9700
C21 H21B 0.9700
C21 H21C 0.9700

loop_
_geom_torsion_atom_site_label_1
_geom_torsion_atom_site_label_2
_geom_torsion_atom_site_label_3
_geom_torsion_atom_site_label_4
_geom_torsion
C6 C1 C2 C3 -178.38(19)
C5 C1 C2 C3 0.6(2)
C1 C2 C3 C4 -0.5(2)
C2 C3 C4 C5 0.2(3)
C3 C4 C5 C1 0.2(2)
C6 C1 C5 C4 178.67(16)
C2 C1 C5 C4 -0.5(2)
C5 C1 C6 N1 179.70(15)
C2 C1 C6 N1 -1.4(3)
C1 C6 N1 C7 -2.6(2)
C1 C6 N1 Si1 179.46(14)
C6 N1 C7 C12 -85.65(17)
Si1 N1 C7 C12 92.23(15)
C6 N1 C7 C8 92.23(16)
Si1 N1 C7 C8 -89.89(15)
C12 C7 C8 C9 0.5(2)
N1 C7 C8 C9 -177.32(14)
C12 C7 C8 C13 178.50(15)
N1 C7 C8 C13 0.7(2)
C7 C8 C9 C10 0.5(2)
C13 C8 C9 C10 -177.52(16)
C8 C9 C10 C11 -0.7(3)
C9 C10 C11 C12 -0.1(3)
C10 C11 C12 C7 1.1(3)
C10 C11 C12 C16 -179.12(16)
C8 C7 C12 C11 -1.3(2)
N1 C7 C12 C11 176.54(14)
C8 C7 C12 C16 178.91(15)
N1 C7 C12 C16 -3.2(2)
C9 C8 C13 C15 65.8(2)
C7 C8 C13 C15 -112.12(18)
C9 C8 C13 C14 -57.0(2)
C7 C8 C13 C14 125.07(17)
C11 C12 C16 C17 57.5(2)
C7 C12 C16 C17 -122.7(2)
C11 C12 C16 C18 -66.9(2)
C7 C12 C16 C18 112.9(2)
C6 N1 Si1 C21 -172.52(13)
C7 N1 Si1 C21 9.60(15)
C6 N1 Si1 C19 -52.12(15)
C7 N1 Si1 C19 130.01(15)
C6 N1 Si1 C20 67.44(15)
C7 N1 Si1 C20 -110.44(15)
